data_7702953
loop_
_publ_author_name
'Cen, Peipei'
'Liu, Xiangyu'
'Zhang, Yi-Quan'
'Ferrando-Soria, Jes\'us'
'Xie, Gang'
'Chen, Sanping'
'Pardo, Emilio'

_publ_section_title
;
 Modulating magnetic dynamics through tailoring the terminal ligands in
 Dy<sub>2</sub> single-molecule magnets.
;
_journal_issue 3
_journal_name_full 'Dalton transactions (Cambridge, England : 2003)'
_journal_page_first 808
_journal_page_last 816
_journal_paper_doi 10.1039/c9dt03993g
_journal_volume 49
_journal_year 2020
_chemical_formula_sum 'C64 H42 Cl0 Dy2 F12 N8 O10'
_chemical_formula_weight 1636.060
_space_group_IT_number 2
_space_group_name_Hall '-P 1'
_space_group_name_H-M_alt 'P -1'
_symmetry_Int_Tables_number 2
_symmetry_space_group_name_Hall '-P 1'
_symmetry_space_group_name_H-M 'P -1'
_audit_creation_date 2018-07-20
_audit_creation_method SHELXL-2014/7
_audit_update_record
;
2018-10-26 deposited with the CCDC.	2019-12-13 downloaded from the CCDC.
;
_cell_angle_alpha 93.001(4)
_cell_angle_beta 100.392(4)
_cell_angle_gamma 116.780(4)
_cell_formula_units_Z 2
_cell_length_a 13.5287(6)
_cell_length_b 13.9447(6)
_cell_length_c 18.7450(8)
_cell_volume 3069.1(3)
_refine_ls_R_factor_all 0.159
_cod_data_source_file c9dt03993g2.cif
_cod_data_source_block qq
_cod_depositor_comments 'Adding full bibliography for 7702953--7702954.cif.'
_cod_original_sg_symbol_Hall -P_1
_cod_database_code 7702953

loop_
_symmetry_equiv_pos_site_id
_symmetry_equiv_pos_as_xyz
1 x,y,z
2 -x,-y,-z

loop_
_atom_site_aniso_label
_atom_site_aniso_U_11
_atom_site_aniso_U_22
_atom_site_aniso_U_33
_atom_site_aniso_U_12
_atom_site_aniso_U_13
_atom_site_aniso_U_23
Dy1 0.0079(7) 0.0144(8) 0.0178(8) 0.0046(6) 0.0037(6) 0.0035(6)
Dy2 0.0083(7) 0.0138(8) 0.0185(8) 0.0067(6) 0.0040(6) 0.0031(6)
F1 0.034(11) 0.045(12) 0.057(13) 0.018(9) 0.026(10) -0.008(10)
F2 0.031(11) 0.071(14) 0.066(14) 0.032(11) -0.008(10) -0.013(11)
F3 0.049(12) 0.076(15) 0.083(16) 0.041(11) 0.044(11) 0.034(12)
F4 0.022(10) 0.057(13) 0.046(12) 0.016(9) 0.002(9) -0.001(10)
F5 0.036(11) 0.044(12) 0.043(12) 0.027(9) 0.004(9) 0.007(9)
F6 0.03(1) 0.046(12) 0.041(11) 0.026(9) -0.009(9) -0.005(9)
F7 0.019(9) 0.042(11) 0.048(12) 0.013(8) 0.006(8) 0.021(9)
F8 0.03(1) 0.053(12) 0.043(12) 0.019(9) 0.022(9) 0.018(10)
F9 0.039(11) 0.026(10) 0.026(10) -0.001(8) 0.001(9) -0.002(8)
F10 0.029(10) 0.03(1) 0.031(10) 0.011(8) 0.001(8) 0.001(8)
F11 0.041(12) 0.065(14) 0.026(11) 0.017(10) 0.013(9) 0.008(10)
F12 0.025(10) 0.050(12) 0.046(12) 0.018(9) 0.020(9) -0.007(9)
O1 0.009(4) 0.009(4) 0.009(4) 0.004(2) 0.0022(13) 0.0011(12)
O2 0.011(4) 0.011(4) 0.011(4) 0.005(2) 0.0025(14) 0.0015(12)
O3 0.016(5) 0.016(5) 0.016(5) 0.008(2) 0.0034(14) 0.0029(12)
O4 0.010(8) 0.022(8) 0.020(8) 0.004(6) 0.003(6) 0.002(7)
O5 0.015(8) 0.034(9) 0.024(9) 0.009(7) 0.010(7) -0.005(7)
O6 0.018(8) 0.012(8) 0.018(8) 0.009(6) 0.004(6) 0.001(6)
O7 0.011(8) 0.024(8) 0.016(8) 0.007(6) 0.002(6) 0.003(7)
O8 0.017(8) 0.015(8) 0.022(9) 0.004(6) 0.006(7) 0.001(7)
O9 0.009(4) 0.009(4) 0.009(4) 0.004(2) 0.0021(14) 0.0010(12)
O10 0.016(8) 0.019(8) 0.016(8) 0.013(6) 0.005(6) 0.005(6)
N1 0.016(9) 0.018(9) 0.014(9) 0.008(7) 0.003(7) 0.007(7)
N2 0.014(9) 0.032(10) 0.026(10) 0.013(8) 0.004(7) 0.006(8)
N3 0.009(8) 0.007(8) 0.012(9) 0.003(7) 0.001(7) -0.003(7)
N4 0.021(9) 0.022(9) 0.02(1) 0.009(7) 0.007(7) 0.002(7)
N5 0.016(9) 0.014(9) 0.020(9) 0.007(7) 0.002(7) 0.001(7)
N6 0.014(9) 0.012(9) 0.018(9) 0.008(7) 0.001(7) 0.005(7)
N7 0.014(9) 0.025(10) 0.020(9) 0.013(7) 0.006(7) 0.003(7)
N8 0.018(9) 0.017(9) 0.018(9) 0.009(7) 0.007(7) 0.000(7)
C1 0.031(11) 0.032(12) 0.030(12) 0.021(9) 0.000(8) 0.003(8)
C2 0.037(12) 0.040(12) 0.038(13) 0.019(9) 0.005(9) 0.015(9)
C3 0.025(11) 0.024(11) 0.030(11) 0.011(8) 0.004(8) 0.000(8)
C4 0.018(10) 0.02(1) 0.016(10) 0.009(8) 0.005(8) -0.002(8)
C5 0.018(10) 0.018(10) 0.021(10) 0.009(8) 0.005(8) 0.002(8)
C6 0.015(10) 0.012(9) 0.021(10) 0.010(8) 0.003(8) 0.001(7)
C7 0.022(10) 0.025(11) 0.021(11) 0.009(8) 0.005(8) 0.002(8)
C8 0.026(11) 0.027(11) 0.022(11) 0.015(8) 0.005(8) 0.002(8)
C9 0.017(10) 0.017(10) 0.019(10) 0.006(8) 0.003(8) 0.001(8)
C10 0.023(11) 0.033(12) 0.036(12) 0.012(9) 0.006(9) 0.005(9)
C11 0.012(6) 0.012(6) 0.012(6) 0.006(3) 0.0028(17) 0.0017(13)
C12 0.016(10) 0.015(10) 0.02(1) 0.010(8) 0.001(8) 0.002(8)
C13 0.026(11) 0.030(11) 0.029(11) 0.013(8) 0.006(8) 0.009(8)
C14 0.011(6) 0.010(6) 0.010(6) 0.005(3) 0.0024(16) 0.0017(13)
C15 0.019(10) 0.025(11) 0.026(11) 0.009(8) 0.009(8) 0.006(8)
C16 0.014(10) 0.02(1) 0.025(11) 0.010(8) 0.002(8) 0.007(8)
C17 0.016(10) 0.016(10) 0.018(10) 0.009(8) 0.008(8) 0.004(8)
C18 0.02(1) 0.023(11) 0.026(11) 0.008(8) 0.007(8) 0.003(8)
C19 0.010(6) 0.010(6) 0.010(6) 0.005(3) 0.0024(16) 0.0014(13)
C20 0.021(10) 0.025(11) 0.022(11) 0.009(8) 0.005(8) 0.007(8)
C21 0.023(11) 0.030(11) 0.031(11) 0.012(8) 0.005(8) 0.005(8)
C22 0.019(10) 0.025(10) 0.02(1) 0.014(8) 0.009(8) 0.002(8)
C23 0.02(1) 0.024(10) 0.021(10) 0.009(8) 0.010(8) 0.009(8)
C24 0.021(11) 0.027(11) 0.025(11) 0.010(8) 0.004(8) 0.005(8)
C25 0.011(9) 0.010(9) 0.017(10) 0.007(7) 0.000(7) 0.002(7)
C26 0.021(10) 0.030(11) 0.025(11) 0.012(8) 0.014(8) 0.003(8)
C27 0.022(10) 0.022(10) 0.019(10) 0.013(8) 0.005(8) 0.000(8)
C28 0.016(10) 0.016(10) 0.018(10) 0.005(8) 0.009(8) 0.002(8)
C29 0.005(5) 0.005(5) 0.005(5) 0.002(3) 0.0011(15) 0.0007(13)
C30 0.016(10) 0.017(10) 0.011(9) 0.009(7) 0.005(8) 0.001(7)
C31 0.023(11) 0.027(11) 0.029(11) 0.014(8) 0.009(8) 0.005(8)
C32 0.016(10) 0.014(10) 0.018(10) 0.007(8) 0.006(8) 0.005(8)
C33 0.029(11) 0.028(11) 0.034(12) 0.016(8) 0.009(8) 0.006(8)
C34 0.014(10) 0.016(10) 0.013(10) 0.003(7) 0.004(8) -0.003(8)
C35 0.010(9) 0.006(9) 0.013(9) 0.005(7) 0.002(7) 0.003(7)
C36 0.012(9) 0.012(9) 0.018(10) 0.007(7) -0.001(8) 0.003(8)
C37 0.012(9) 0.010(9) 0.015(10) 0.004(7) 0.005(7) -0.002(7)
C38 0.024(11) 0.027(11) 0.028(11) 0.014(8) 0.004(8) 0.006(8)
C39 0.033(12) 0.033(12) 0.042(13) 0.014(9) 0.009(9) 0.002(9)
C40 0.027(11) 0.025(10) 0.023(11) 0.018(8) 0.015(8) 0.002(8)
C41 0.016(10) 0.024(10) 0.023(11) 0.010(8) 0.009(8) 0.000(8)
C42 0.014(10) 0.019(10) 0.018(10) 0.011(8) -0.003(8) 0.002(8)
C43 0.023(11) 0.025(11) 0.022(11) 0.009(8) 0.007(8) 0.006(8)
C44 0.023(11) 0.024(11) 0.027(11) 0.011(8) 0.005(8) 0.005(8)
C45 0.020(11) 0.028(11) 0.027(11) 0.013(8) 0.008(8) 0.006(8)
C46 0.009(9) 0.018(10) 0.014(10) 0.008(8) 0.002(7) 0.004(8)
C47 0.016(10) 0.016(10) 0.02(1) 0.008(8) 0.002(8) 0.003(8)
C48 0.016(10) 0.02(1) 0.021(10) 0.009(8) 0.001(8) 0.003(8)
C49 0.026(11) 0.027(11) 0.027(11) 0.011(8) 0.010(8) 0.005(8)
C50 0.02(1) 0.021(10) 0.022(10) 0.013(8) 0.006(8) 0.003(8)
C51 0.017(10) 0.025(10) 0.019(10) 0.009(8) 0.015(8) 0.005(8)
C52 0.021(10) 0.021(10) 0.028(11) 0.011(8) 0.009(8) -0.001(8)
C53 0.019(10) 0.025(11) 0.021(10) 0.008(8) 0.011(8) 0.006(8)
C54 0.033(12) 0.042(13) 0.035(12) 0.012(9) 0.013(9) 0.005(9)
C55 0.025(11) 0.022(11) 0.025(11) 0.012(8) 0.004(8) 0.003(8)
C56 0.029(12) 0.034(12) 0.041(12) 0.019(9) 0.007(9) 0.002(9)
C57 0.039(13) 0.039(13) 0.037(13) 0.015(9) 0.011(9) 0.005(9)
C58 0.013(9) 0.011(9) 0.012(10) 0.008(7) 0.002(7) 0.001(7)
C59 0.030(12) 0.030(12) 0.037(12) 0.014(9) 0.002(9) 0.006(9)
C60 0.014(10) 0.019(10) 0.014(10) 0.005(8) 0.003(8) -0.001(8)
C61 0.013(10) 0.027(11) 0.025(11) 0.014(8) 0.002(8) 0.002(8)
C62 0.025(11) 0.024(11) 0.026(11) 0.010(8) 0.007(8) 0.003(8)
C63 0.022(11) 0.025(10) 0.025(11) 0.012(8) 0.006(8) 0.002(8)
C64 0.033(12) 0.025(11) 0.030(11) 0.013(8) 0.007(8) 0.006(8)

loop_
_atom_site_label
_atom_site_type_symbol
_atom_site_fract_x
_atom_site_fract_y
_atom_site_fract_z
_atom_site_occupancy
_atom_site_symmetry_multiplicity
_atom_site_Wyckoff_symbol
_atom_site_calc_flag
_atom_site_thermal_displace_type
_atom_site_U_iso_or_equiv
Dy1 Dy 1.1312(1) 0.9435(1) 0.2453(1) 1.000 2 i d Uani 0.0135(4)
Dy2 Dy 0.8173(1) 0.8874(1) 0.2686(1) 1.000 2 i d Uani 0.0128(4)
F1 F 1.352(2) 0.727(2) 0.1237(14) 1.000 2 i d Uani 0.044(6)
F2 F 1.443(2) 0.856(2) 0.2092(16) 1.000 2 i d Uani 0.057(7)
F3 F 1.382(2) 0.889(2) 0.1078(17) 1.000 2 i d Uani 0.060(7)
F4 F 0.3979(17) 0.642(2) 0.2759(14) 1.000 2 i d Uani 0.044(6)
F5 F 0.722(2) 1.1981(19) 0.1296(13) 1.000 2 i d Uani 0.039(5)
F6 F 1.4777(19) 1.2034(19) 0.4301(13) 1.000 2 i d Uani 0.039(5)
F7 F 0.6224(17) 1.0299(19) 0.0953(13) 1.000 2 i d Uani 0.036(5)
F8 F 0.4486(19) 0.604(2) 0.3815(13) 1.000 2 i d Uani 0.040(6)
F9 F 1.4629(19) 1.3518(17) 0.4230(12) 1.000 2 i d Uani 0.038(5)
F10 F 1.3574(18) 1.2250(17) 0.4809(12) 1.000 2 i d Uani 0.032(5)
F11 F 0.782(2) 1.116(2) 0.0620(12) 1.000 2 i d Uani 0.046(6)
F12 F 0.4886(18) 0.770(2) 0.3686(13) 1.000 2 i d Uani 0.039(6)
O1 O 1.0013(16) 0.9059(15) 0.3228(11) 1.000 2 i d Uani 0.009(4)
O2 O 0.9332(16) 0.8947(16) 0.1891(11) 1.000 2 i d Uani 0.011(4)
O3 O 0.7578(18) 0.9857(17) 0.1880(12) 1.000 2 i d Uani 0.016(4)
O4 O 1.2557(17) 0.8785(17) 0.2205(12) 1.000 2 i d Uani 0.019(5)
O5 O 0.6290(18) 0.7798(19) 0.2825(13) 1.000 2 i d Uani 0.025(5)
O6 O 1.2660(18) 1.0828(16) 0.3415(12) 1.000 2 i d Uani 0.015(4)
O7 O 1.0281(17) 0.7576(18) 0.2009(12) 1.000 2 i d Uani 0.018(5)
O8 O 0.7939(18) 0.7129(17) 0.2827(12) 1.000 2 i d Uani 0.019(5)
O9 O 0.9427(16) 1.0734(16) 0.3072(11) 1.000 2 i d Uani 0.009(4)
O10 O 1.1280(18) 1.1091(17) 0.2237(12) 1.000 2 i d Uani 0.015(4)
N1 N 0.948(2) 0.859(2) 0.4331(14) 1.000 2 i d Uani 0.016(5)
N2 N 1.293(2) 1.064(2) 0.1764(16) 1.000 2 i d Uani 0.024(6)
N3 N 1.167(2) 0.8435(19) 0.3569(13) 1.000 2 i d Uani 0.010(5)
N4 N 0.965(2) 0.878(2) 0.0717(15) 1.000 2 i d Uani 0.021(6)
N5 N 0.709(2) 0.769(2) 0.1389(15) 1.000 2 i d Uani 0.017(6)
N6 N 0.869(2) 0.894(2) 0.4037(14) 1.000 2 i d Uani 0.014(5)
N7 N 1.079(2) 0.936(2) 0.1081(15) 1.000 2 i d Uani 0.018(6)
N8 N 0.731(2) 0.976(2) 0.3510(14) 1.000 2 i d Uani 0.017(5)
C1 C 0.835(3) 0.380(3) 0.342(2) 1.000 2 i d Uani 0.030(8)
H1A H 0.8581 0.3252 0.3481 1.000 2 i calc Uiso 0.03600
C2 C 0.911(4) 0.483(3) 0.322(2) 1.000 2 i d Uani 0.038(9)
H2 H 0.9851 0.4982 0.3162 1.000 2 i calc Uiso 0.04500
C3 C 1.096(3) 1.369(3) 0.315(2) 1.000 2 i d Uani 0.027(8)
H3A H 1.0727 1.3771 0.2659 1.000 2 i calc Uiso 0.03200
C4 C 0.615(3) 0.661(3) -0.0046(18) 1.000 2 i d Uani 0.018(7)
H4A H 0.5828 0.6233 -0.0533 1.000 2 i calc Uiso 0.02200
C5 C 0.732(3) 0.632(3) 0.3108(18) 1.000 2 i d Uani 0.019(7)
C6 C 0.935(3) 0.581(2) 0.1235(17) 1.000 2 i d Uani 0.015(6)
C7 C 0.724(3) 0.731(3) 0.0174(19) 1.000 2 i d Uani 0.023(7)
H7A H 0.7703 0.7466 -0.0176 1.000 2 i calc Uiso 0.02800
C8 C 1.088(3) 0.752(3) 0.4567(19) 1.000 2 i d Uani 0.024(7)
H8A H 1.0355 0.7359 0.4872 1.000 2 i calc Uiso 0.02900
C9 C 0.546(3) 0.646(3) 0.0468(17) 1.000 2 i d Uani 0.019(7)
H9A H 0.4669 0.5987 0.0335 1.000 2 i calc Uiso 0.02200
C10 C 0.481(3) 0.676(3) 0.337(2) 1.000 2 i d Uani 0.031(8)
C11 C 1.412(2) 1.127(2) 0.2095(17) 1.000 2 i d Uani 0.012(6)
H11A H 1.4359 1.1397 0.2615 1.000 2 i calc Uiso 0.01500
C12 C 1.266(3) 1.052(3) 0.1023(18) 1.000 2 i d Uani 0.017(7)
C13 C 0.729(3) 1.105(3) 0.120(2) 1.000 2 i d Uani 0.029(8)
C14 C 1.091(2) 0.818(2) 0.4015(15) 1.000 2 i d Uani 0.010(6)
C15 C 1.241(3) 0.802(3) 0.3673(19) 1.000 2 i d Uani 0.023(7)
H15A H 1.2947 0.8195 0.3374 1.000 2 i calc Uiso 0.02800
C16 C 1.148(3) 0.708(3) 0.1448(19) 1.000 2 i d Uani 0.019(7)
H16A H 1.1508 0.6561 0.1120 1.000 2 i calc Uiso 0.02200
C17 C 1.046(3) 1.264(2) 0.3427(17) 1.000 2 i d Uani 0.015(6)
C18 C 1.403(3) 1.243(3) 0.4218(19) 1.000 2 i d Uani 0.023(7)
C19 C 0.763(2) 0.543(2) 0.3210(16) 1.000 2 i d Uani 0.010(6)
C20 C 0.599(3) 0.702(3) 0.1172(19) 1.000 2 i d Uani 0.023(7)
H20A H 0.5534 0.6908 0.1521 1.000 2 i calc Uiso 0.02800
C21 C 0.636(3) 0.624(3) 0.333(2) 1.000 2 i d Uani 0.028(8)
H21A H 0.5998 0.5683 0.3604 1.000 2 i calc Uiso 0.03400
C22 C 1.089(3) 1.234(3) 0.1272(18) 1.000 2 i d Uani 0.019(7)
H22A H 1.0327 1.1602 0.1213 1.000 2 i calc Uiso 0.02300
C23 C 1.345(3) 1.099(3) 0.0613(19) 1.000 2 i d Uani 0.021(7)
H23A H 1.3200 1.0907 0.0095 1.000 2 i calc Uiso 0.02500
C24 C 1.090(3) 1.254(3) 0.414(2) 1.000 2 i d Uani 0.025(8)
H24A H 1.0597 1.1855 0.4298 1.000 2 i calc Uiso 0.03000
C25 C 1.199(2) 1.209(2) 0.2398(18) 1.000 2 i d Uani 0.012(6)
C26 C 0.869(3) 0.558(3) 0.3114(19) 1.000 2 i d Uani 0.024(7)
H26A H 0.9165 0.6244 0.2965 1.000 2 i calc Uiso 0.02900
C27 C 1.242(3) 0.736(3) 0.4191(18) 1.000 2 i d Uani 0.020(7)
H27A H 1.2932 0.7058 0.4238 1.000 2 i calc Uiso 0.02400
C28 C 0.954(3) 1.160(3) 0.2915(17) 1.000 2 i d Uani 0.017(7)
C29 C 0.883(2) 1.173(2) 0.2297(14) 1.000 2 i d Uani 0.005(5)
H29A H 0.8990 1.2441 0.2203 1.000 2 i calc Uiso 0.00600
C30 C 0.827(3) 0.925(2) 0.4505(17) 1.000 2 i d Uani 0.014(6)
H30A H 0.8436 0.9189 0.5010 1.000 2 i calc Uiso 0.01700
C31 C 0.594(3) 1.037(3) 0.365(2) 1.000 2 i d Uani 0.025(8)
H31A H 0.5373 1.0552 0.3415 1.000 2 i calc Uiso 0.03000
C32 C 0.830(3) 0.572(2) 0.1313(17) 1.000 2 i d Uani 0.016(6)
H32A H 0.8265 0.6286 0.1595 1.000 2 i calc Uiso 0.01900
C33 C 1.274(3) 1.382(3) 0.186(2) 1.000 2 i d Uani 0.029(8)
H33A H 1.3431 1.4089 0.2222 1.000 2 i calc Uiso 0.03500
C34 C 1.289(3) 1.249(3) 0.3029(17) 1.000 2 i d Uani 0.016(6)
H34A H 1.3376 1.3257 0.3147 1.000 2 i calc Uiso 0.01900
C35 C 1.250(2) 0.803(2) 0.1765(16) 1.000 2 i d Uani 0.009(6)
C36 C 1.042(3) 0.686(2) 0.1582(17) 1.000 2 i d Uani 0.014(6)
C37 C 0.590(2) 0.694(2) 0.3158(16) 1.000 2 i d Uani 0.012(6)
C38 C 1.165(3) 0.713(3) 0.464(2) 1.000 2 i d Uani 0.026(8)
H38A H 1.1663 0.6701 0.5017 1.000 2 i calc Uiso 0.03100
C39 C 0.728(3) 0.361(3) 0.353(2) 1.000 2 i d Uani 0.037(9)
H39A H 0.6807 0.2967 0.3692 1.000 2 i calc Uiso 0.04400
C40 C 1.158(3) 1.402(3) 0.0788(19) 1.000 2 i d Uani 0.022(7)
H40A H 1.1496 1.4419 0.0405 1.000 2 i calc Uiso 0.02600
C41 C 1.310(3) 1.183(3) 0.3474(18) 1.000 2 i d Uani 0.020(7)
C42 C 1.184(3) 1.275(3) 0.1838(18) 1.000 2 i d Uani 0.017(7)
C43 C 0.944(3) 0.493(3) 0.0904(19) 1.000 2 i d Uani 0.024(7)
H43A H 1.0151 0.4945 0.0914 1.000 2 i calc Uiso 0.02900
C44 C 0.656(3) 1.012(3) 0.327(2) 1.000 2 i d Uani 0.025(7)
H44A H 0.6453 1.0213 0.2772 1.000 2 i calc Uiso 0.03000
C45 C 0.694(3) 0.441(3) 0.3387(19) 1.000 2 i d Uani 0.024(8)
H45A H 0.6182 0.4240 0.3413 1.000 2 i calc Uiso 0.02800
C46 C 1.008(2) 0.864(2) 0.3840(17) 1.000 2 i d Uani 0.013(6)
C47 C 1.356(3) 0.817(3) 0.1547(18) 1.000 2 i d Uani 0.018(7)
C48 C 0.750(3) 0.970(3) 0.4218(17) 1.000 2 i d Uani 0.019(7)
C49 C 1.176(3) 1.342(3) 0.460(2) 1.000 2 i d Uani 0.027(8)
H49A H 1.2024 1.3354 0.5092 1.000 2 i calc Uiso 0.03200
C50 C 0.731(3) 0.478(3) 0.0967(18) 1.000 2 i d Uani 0.019(7)
H50A H 0.6590 0.4716 0.0997 1.000 2 i calc Uiso 0.02300
C51 C 0.792(3) 1.083(3) 0.1830(18) 1.000 2 i d Uani 0.019(7)
C52 C 0.615(3) 1.035(3) 0.4414(19) 1.000 2 i d Uani 0.022(7)
H52A H 0.5789 1.0586 0.4723 1.000 2 i calc Uiso 0.02700
C53 C 1.144(3) 0.986(3) 0.0667(19) 1.000 2 i d Uani 0.022(7)
H53A H 1.1164 0.9812 0.0156 1.000 2 i calc Uiso 0.02600
C54 C 1.463(4) 1.159(3) 0.094(2) 1.000 2 i d Uani 0.038(9)
H54A H 1.5188 1.1915 0.0662 1.000 2 i calc Uiso 0.04500
C55 C 0.737(3) 0.394(3) 0.0577(19) 1.000 2 i d Uani 0.024(7)
H55A H 0.6702 0.3302 0.0330 1.000 2 i calc Uiso 0.02900
C56 C 1.490(3) 1.167(3) 0.171(2) 1.000 2 i d Uani 0.033(9)
H56A H 1.5675 1.2034 0.1961 1.000 2 i calc Uiso 0.04000
C57 C 1.223(4) 1.439(4) 0.437(2) 1.000 2 i d Uani 0.039(10)
H57A H 1.2887 1.4972 0.4684 1.000 2 i calc Uiso 0.04700
C58 C 0.899(2) 0.858(2) 0.1167(16) 1.000 2 i d Uani 0.011(6)
C59 C 1.180(3) 1.457(3) 0.368(2) 1.000 2 i d Uani 0.033(9)
H59A H 1.2068 1.5287 0.3573 1.000 2 i calc Uiso 0.04000
C60 C 0.774(3) 0.781(3) 0.0872(17) 1.000 2 i d Uani 0.017(6)
C61 C 1.074(3) 1.302(3) 0.0785(19) 1.000 2 i d Uani 0.020(7)
H61A H 1.0034 1.2769 0.0444 1.000 2 i calc Uiso 0.02400
C62 C 0.841(3) 0.405(3) 0.0562(19) 1.000 2 i d Uani 0.026(8)
H62A H 0.8437 0.3468 0.0293 1.000 2 i calc Uiso 0.03100
C63 C 0.692(3) 0.996(3) 0.4698(19) 1.000 2 i d Uani 0.023(7)
H63A H 0.7055 0.9883 0.5201 1.000 2 i calc Uiso 0.02800
C64 C 1.258(3) 1.450(3) 0.134(2) 1.000 2 i d Uani 0.030(8)
H64A H 1.3138 1.5233 0.1374 1.000 2 i calc Uiso 0.03600

loop_
_atom_type_symbol
_atom_type_radius_bond
Dy 1.200
F 1.200
O 1.200
N 1.200
C 1.200
H 1.200

loop_
_geom_angle_atom_site_label_1
_geom_angle_atom_site_label_2
_geom_angle_atom_site_label_3
_geom_angle
_geom_angle_publ_flag
O7 Dy1 O4 70.6(7) no
O7 Dy1 O6 147.7(7) no
O4 Dy1 O6 95.4(7) no
O7 Dy1 O1 84.9(7) no
O4 Dy1 O1 136.1(7) no
O6 Dy1 O1 86.3(7) no
O7 Dy1 O10 139.8(7) no
O4 Dy1 O10 130.0(7) no
O6 Dy1 O10 71.5(7) no
O1 Dy1 O10 92.1(7) no
O7 Dy1 O2 69.8(7) no
O4 Dy1 O2 133.5(7) no
O6 Dy1 O2 131.0(7) no
O1 Dy1 O2 61.8(6) no
O10 Dy1 O2 73.6(7) no
O7 Dy1 N7 76.3(8) no
O4 Dy1 N7 85.3(8) no
O6 Dy1 N7 133.0(8) no
O1 Dy1 N7 124.3(8) no
O10 Dy1 N7 72.5(8) no
O2 Dy1 N7 62.5(7) no
O7 Dy1 N3 74.1(7) no
O4 Dy1 N3 73.0(7) no
O6 Dy1 N3 74.0(7) no
O1 Dy1 N3 65.4(7) no
O10 Dy1 N3 139.7(7) no
O2 Dy1 N3 117.1(7) no
N7 Dy1 N3 147.7(8) no
O7 Dy1 N2 116.7(8) no
O4 Dy1 N2 62.1(8) no
O6 Dy1 N2 78.0(8) no
O1 Dy1 N2 157.7(8) no
O10 Dy1 N2 68.0(8) no
O2 Dy1 N2 118.2(7) no
N7 Dy1 N2 60.9(9) no
N3 Dy1 N2 123.7(8) no
O2 Dy2 O8 87.4(7) no
O2 Dy2 O9 86.0(7) no
O8 Dy2 O9 143.1(7) no
O2 Dy2 O3 84.6(7) no
O8 Dy2 O3 143.1(8) no
O9 Dy2 O3 72.1(7) no
O2 Dy2 O5 140.1(7) no
O8 Dy2 O5 72.1(8) no
O9 Dy2 O5 130.5(7) no
O3 Dy2 O5 91.7(8) no
O2 Dy2 O1 63.2(7) no
O8 Dy2 O1 72.6(7) no
O9 Dy2 O1 72.1(7) no
O3 Dy2 O1 132.8(7) no
O5 Dy2 O1 135.2(8) no
O2 Dy2 N6 124.7(8) no
O8 Dy2 N6 75.7(8) no
O9 Dy2 N6 78.5(7) no
O3 Dy2 N6 136.7(8) no
O5 Dy2 N6 83.8(8) no
O1 Dy2 N6 61.5(7) no
O2 Dy2 N5 65.1(8) no
O8 Dy2 N5 74.5(8) no
O9 Dy2 N5 133.3(8) no
O3 Dy2 N5 69.5(8) no
O5 Dy2 N5 76.3(8) no
O1 Dy2 N5 118.7(7) no
N6 Dy2 N5 148.0(8) no
O2 Dy2 N8 153.0(8) no
O8 Dy2 N8 119.0(8) no
O9 Dy2 N8 69.5(7) no
O3 Dy2 N8 77.4(8) no
O5 Dy2 N8 61.3(8) no
O1 Dy2 N8 116.5(7) no
N6 Dy2 N8 62.7(8) no
N5 Dy2 N8 124.6(8) no
C46 O1 Dy1 124.4(17) no
C46 O1 Dy2 115.8(17) no
Dy1 O1 Dy2 116.6(8) no
C58 O2 Dy2 126.4(17) no
C58 O2 Dy1 115.8(17) no
Dy2 O2 Dy1 116.8(8) no
C51 O3 Dy2 135.(2) no
C35 O4 Dy1 136.3(18) no
C37 O5 Dy2 128.5(19) no
C41 O6 Dy1 132.(2) no
C36 O7 Dy1 136.0(19) no
C5 O8 Dy2 139.(2) no
C28 O9 Dy2 139.(2) no
C25 O10 Dy1 135.1(19) no
C46 N1 N6 107.(2) no
C12 N2 C11 115.(3) no
C12 N2 Dy1 118.(2) no
C11 N2 Dy1 126.(2) no
C15 N3 C14 117.(3) no
C15 N3 Dy1 126.(2) no
C14 N3 Dy1 115.9(18) no
C58 N4 N7 111.(3) no
C20 N5 C60 117.(3) no
C20 N5 Dy2 127.(2) no
C60 N5 Dy2 116.4(19) no
C30 N6 N1 115.(3) no
C30 N6 Dy2 125.(2) no
N1 N6 Dy2 119.5(18) no
C53 N7 N4 113.(3) no
C53 N7 Dy1 128.(2) no
N4 N7 Dy1 118.8(19) no
C48 N8 C44 116.(3) no
C48 N8 Dy2 117.(2) no
C44 N8 Dy2 127.(2) no
C39 C1 C2 120.(4) no
C39 C1 H1A 119.80 no
C2 C1 H1A 119.80 no
C26 C2 C1 116.(4) no
C26 C2 H2 121.90 no
C1 C2 H2 121.90 no
C59 C3 C17 114.(3) no
C59 C3 H3A 122.80 no
C17 C3 H3A 122.80 no
C7 C4 C9 118.(3) no
C7 C4 H4A 121.20 no
C9 C4 H4A 121.20 no
O8 C5 C21 121.(3) no
O8 C5 C19 120.(3) no
C21 C5 C19 119.(3) no
C32 C6 C43 122.(3) no
C32 C6 C36 118.(3) no
C43 C6 C36 120.(3) no
C4 C7 C60 123.(3) no
C4 C7 H7A 118.60 no
C60 C7 H7A 118.60 no
C38 C8 C14 117.(3) no
C38 C8 H8A 121.40 no
C14 C8 H8A 121.40 no
C20 C9 C4 118.(3) no
C20 C9 H9A 121.00 no
C4 C9 H9A 121.00 no
F8 C10 F4 108.(3) no
F8 C10 F12 108.(3) no
F4 C10 F12 106.(3) no
F8 C10 C37 113.(3) no
F4 C10 C37 109.(3) no
F12 C10 C37 113.(3) no
C56 C11 N2 123.(3) no
C56 C11 H11A 118.70 no
N2 C11 H11A 118.70 no
N2 C12 C23 123.(3) no
N2 C12 C53 116.(3) no
C23 C12 C53 121.(3) no
F7 C13 F5 104.(3) no
F7 C13 F11 107.(3) no
F5 C13 F11 103.(3) no
F7 C13 C51 116.(3) no
F5 C13 C51 116.(3) no
F11 C13 C51 110.(3) no
N3 C14 C8 123.(3) no
N3 C14 C46 113.(2) no
C8 C14 C46 124.(3) no
N3 C15 C27 123.(3) no
N3 C15 H15A 118.40 no
C27 C15 H15A 118.40 no
C36 C16 C35 124.(3) no
C36 C16 H16A 117.90 no
C35 C16 H16A 117.90 no
C24 C17 C3 121.(3) no
C24 C17 C28 118.(3) no
C3 C17 C28 121.(3) no
F10 C18 F6 106.(3) no
F10 C18 F9 109.(3) no
F6 C18 F9 107.(3) no
F10 C18 C41 112.(3) no
F6 C18 C41 109.(3) no
F9 C18 C41 113.(3) no
C26 C19 C45 114.(3) no
C26 C19 C5 119.(3) no
C45 C19 C5 126.(3) no
N5 C20 C9 124.(3) no
N5 C20 H20A 118.10 no
C9 C20 H20A 118.10 no
C37 C21 C5 123.(3) no
C37 C21 H21A 118.40 no
C5 C21 H21A 118.40 no
C42 C22 C61 120.(3) no
C42 C22 H22A 120.10 no
C61 C22 H22A 120.10 no
C12 C23 C54 122.(3) no
C12 C23 H23A 119.10 no
C54 C23 H23A 119.10 no
C49 C24 C17 121.(3) no
C49 C24 H24A 119.60 no
C17 C24 H24A 119.60 no
O10 C25 C34 122.(3) no
O10 C25 C42 114.(3) no
C34 C25 C42 124.(3) no
C19 C26 C2 126.(3) no
C19 C26 H26A 117.20 no
C2 C26 H26A 117.20 no
C15 C27 C38 118.(3) no
C15 C27 H27A 121.10 no
C38 C27 H27A 121.10 no
O9 C28 C29 124.(3) no
O9 C28 C17 118.(3) no
C29 C28 C17 117.(3) no
C51 C29 C28 122.(3) no
C51 C29 H29A 119.20 no
C28 C29 H29A 119.20 no
N6 C30 C48 117.(3) no
N6 C30 H30A 121.70 no
C48 C30 H30A 121.70 no
C44 C31 C52 117.(3) no
C44 C31 H31A 121.40 no
C52 C31 H31A 121.40 no
C50 C32 C6 118.(3) no
C50 C32 H32A 120.80 no
C6 C32 H32A 120.80 no
C42 C33 C64 120.(3) no
C42 C33 H33A 120.10 no
C64 C33 H33A 120.10 no
C41 C34 C25 122.(3) no
C41 C34 H34A 118.90 no
C25 C34 H34A 118.90 no
O4 C35 C16 124.(3) no
O4 C35 C47 118.(3) no
C16 C35 C47 118.(3) no
O7 C36 C16 122.(3) no
O7 C36 C6 117.(3) no
C16 C36 C6 121.(3) no
O5 C37 C21 129.(3) no
O5 C37 C10 110.(3) no
C21 C37 C10 121.(3) no
C8 C38 C27 122.(3) no
C8 C38 H38A 119.10 no
C27 C38 H38A 119.10 no
C1 C39 C45 119.(4) no
C1 C39 H39A 120.70 no
C45 C39 H39A 120.70 no
C61 C40 C64 122.(3) no
C61 C40 H40A 119.20 no
C64 C40 H40A 119.20 no
O6 C41 C34 131.(3) no
O6 C41 C18 113.(3) no
C34 C41 C18 115.(3) no
C22 C42 C33 119.(3) no
C22 C42 C25 122.(3) no
C33 C42 C25 119.(3) no
C62 C43 C6 115.(3) no
C62 C43 H43A 122.70 no
C6 C43 H43A 122.70 no
C31 C44 N8 129.(4) no
C31 C44 H44A 115.70 no
N8 C44 H44A 115.70 no
C39 C45 C19 125.(3) no
C39 C45 H45A 117.70 no
C19 C45 H45A 117.70 no
O1 C46 N1 124.(3) no
O1 C46 C14 120.(3) no
N1 C46 C14 116.(3) no
F2 C47 F1 105.(3) no
F2 C47 F3 105.(3) no
F1 C47 F3 108.(3) no
F2 C47 C35 113.(3) no
F1 C47 C35 116.(3) no
F3 C47 C35 110.(3) no
N8 C48 C63 122.(3) no
N8 C48 C30 119.(3) no
C63 C48 C30 119.(3) no
C57 C49 C24 120.(4) no
C57 C49 H49A 119.90 no
C24 C49 H49A 119.90 no
C55 C50 C32 121.(3) no
C55 C50 H50A 119.70 no
C32 C50 H50A 119.70 no
O3 C51 C29 128.(3) no
O3 C51 C13 115.(3) no
C29 C51 C13 117.(3) no
C31 C52 C63 117.(3) no
C31 C52 H52A 121.60 no
C63 C52 H52A 121.60 no
N7 C53 C12 116.(3) no
N7 C53 H53A 121.80 no
C12 C53 H53A 121.80 no
C56 C54 C23 114.(4) no
C56 C54 H54A 123.00 no
C23 C54 H54A 123.00 no
C62 C55 C50 118.(3) no
C62 C55 H55A 121.00 no
C50 C55 H55A 121.00 no
C11 C56 C54 123.(4) no
C11 C56 H56A 118.50 no
C54 C56 H56A 118.50 no
C49 C57 C59 122.(4) no
C49 C57 H57A 118.90 no
C59 C57 H57A 118.90 no
N4 C58 O2 125.(3) no
N4 C58 C60 118.(3) no
O2 C58 C60 117.(2) no
C57 C59 C3 121.(4) no
C57 C59 H59A 119.60 no
C3 C59 H59A 119.60 no
C7 C60 N5 121.(3) no
C7 C60 C58 126.(3) no
N5 C60 C58 114.(3) no
C40 C61 C22 122.(3) no
C40 C61 H61A 119.20 no
C22 C61 H61A 119.20 no
C55 C62 C43 126.(3) no
C55 C62 H62A 117.00 no
C43 C62 H62A 117.00 no
C52 C63 C48 119.(3) no
C52 C63 H63A 120.40 no
C48 C63 H63A 120.40 no
C40 C64 C33 117.(3) no
C40 C64 H64A 121.40 no
C33 C64 H64A 121.30 no

loop_
_geom_bond_atom_site_label_1
_geom_bond_atom_site_label_2
_geom_bond_distance
_geom_bond_publ_flag
Dy1 O7 2.34(2) no
Dy1 O4 2.34(2) no
Dy1 O6 2.37(2) no
Dy1 O1 2.376(19) no
Dy1 O10 2.38(2) no
Dy1 O2 2.45(2) no
Dy1 N7 2.52(3) no
Dy1 N3 2.67(2) no
Dy1 N2 2.69(3) no
Dy2 O2 2.32(2) no
Dy2 O8 2.35(2) no
Dy2 O9 2.350(19) no
Dy2 O3 2.36(2) no
Dy2 O5 2.38(2) no
Dy2 O1 2.403(19) no
Dy2 N6 2.49(3) no
Dy2 N5 2.63(3) no
Dy2 N8 2.66(3) no
F1 C47 1.33(4) no
F2 C47 1.29(4) no
F3 C47 1.34(4) no
F4 C10 1.34(4) no
F5 C13 1.35(4) no
F6 C18 1.35(4) no
F7 C13 1.32(4) no
F8 C10 1.32(4) no
F9 C18 1.35(4) no
F10 C18 1.34(4) no
F11 C13 1.39(4) no
F12 C10 1.36(5) no
O1 C46 1.32(4) no
O2 C58 1.34(4) no
O3 C51 1.24(4) no
O4 C35 1.27(4) no
O5 C37 1.32(4) no
O6 C41 1.24(4) no
O7 C36 1.34(4) no
O8 C5 1.28(4) no
O9 C28 1.21(4) no
O10 C25 1.27(4) no
N1 C46 1.33(4) no
N1 N6 1.40(4) no
N2 C12 1.35(4) no
N2 C11 1.43(4) no
N3 C15 1.36(4) no
N3 C14 1.38(4) no
N4 C58 1.29(4) no
N4 N7 1.38(4) no
N5 C20 1.32(4) no
N5 C60 1.38(4) no
N6 C30 1.28(4) no
N7 C53 1.27(4) no
N8 C48 1.32(4) no
N8 C44 1.34(4) no
C1 C39 1.40(6) no
C1 C2 1.46(6) no
C1 H1A 0.9500 no
C2 C26 1.41(5) no
C2 H2 0.9500 no
C3 C59 1.41(5) no
C3 C17 1.48(5) no
C3 H3A 0.9500 no
C4 C7 1.33(5) no
C4 C9 1.41(4) no
C4 H4A 0.9500 no
C5 C21 1.40(5) no
C5 C19 1.47(4) no
C6 C32 1.40(4) no
C6 C43 1.41(5) no
C6 C36 1.52(4) no
C7 C60 1.35(5) no
C7 H7A 0.9500 no
C8 C38 1.36(5) no
C8 C14 1.41(4) no
C8 H8A 0.9500 no
C9 C20 1.38(5) no
C9 H9A 0.9500 no
C10 C37 1.51(5) no
C11 C56 1.31(5) no
C11 H11A 0.9500 no
C12 C23 1.37(5) no
C12 C53 1.48(4) no
C13 C51 1.45(5) no
C14 C46 1.52(4) no
C15 C27 1.38(5) no
C15 H15A 0.9500 no
C16 C36 1.40(4) no
C16 C35 1.41(4) no
C16 H16A 0.9500 no
C17 C24 1.40(5) no
C17 C28 1.54(4) no
C18 C41 1.59(5) no
C19 C26 1.41(4) no
C19 C45 1.41(4) no
C20 H20A 0.9500 no
C21 C37 1.39(5) no
C21 H21A 0.9500 no
C22 C42 1.38(5) no
C22 C61 1.40(5) no
C22 H22A 0.9500 no
C23 C54 1.42(5) no
C23 H23A 0.9500 no
C24 C49 1.36(5) no
C24 H24A 0.9500 no
C25 C34 1.41(4) no
C25 C42 1.48(4) no
C26 H26A 0.9500 no
C27 C38 1.40(5) no
C27 H27A 0.9500 no
C28 C29 1.43(4) no
C29 C51 1.40(4) no
C29 H29A 0.9500 no
C30 C48 1.47(4) no
C30 H30A 0.9500 no
C31 C44 1.33(5) no
C31 C52 1.41(5) no
C31 H31A 0.9500 no
C32 C50 1.40(5) no
C32 H32A 0.9500 no
C33 C42 1.43(5) no
C33 C64 1.45(5) no
C33 H33A 0.9500 no
C34 C41 1.36(5) no
C34 H34A 0.9500 no
C35 C47 1.49(4) no
C38 H38A 0.9500 no
C39 C45 1.40(5) no
C39 H39A 0.9500 no
C40 C61 1.35(5) no
C40 C64 1.40(5) no
C40 H40A 0.9500 no
C43 C62 1.39(5) no
C43 H43A 0.9500 no
C44 H44A 0.9500 no
C45 H45A 0.9500 no
C48 C63 1.43(5) no
C49 C57 1.34(6) no
C49 H49A 0.9500 no
C50 C55 1.40(5) no
C50 H50A 0.9500 no
C52 C63 1.42(5) no
C52 H52A 0.9500 no
C53 H53A 0.9500 no
C54 C56 1.41(6) no
C54 H54A 0.9500 no
C55 C62 1.35(5) no
C55 H55A 0.9500 no
C56 H56A 0.9500 no
C57 C59 1.40(6) no
C57 H57A 0.9500 no
C58 C60 1.51(4) no
C59 H59A 0.9500 no
C61 H61A 0.9500 no
C62 H62A 0.9500 no
C63 H63A 0.9500 no
C64 H64A 0.9500 no

loop_
_geom_torsion_atom_site_label_1
_geom_torsion_atom_site_label_2
_geom_torsion_atom_site_label_3
_geom_torsion_atom_site_label_4
_geom_torsion
_geom_torsion_publ_flag
C46 N1 N6 C30 -160.(3) no
C46 N1 N6 Dy2 22.(3) no
C58 N4 N7 C53 -160.(3) no
C58 N4 N7 Dy1 16.(3) no
C39 C1 C2 C26 -2.(6) no
Dy2 O8 C5 C21 13.(5) no
Dy2 O8 C5 C19 -167.(2) no
C9 C4 C7 C60 5.(5) no
C7 C4 C9 C20 -2.(5) no
C12 N2 C11 C56 -2.(5) no
Dy1 N2 C11 C56 167.(3) no
C11 N2 C12 C23 -2.(5) no
Dy1 N2 C12 C23 -172.(2) no
C11 N2 C12 C53 179.(3) no
Dy1 N2 C12 C53 9.(4) no
C15 N3 C14 C8 1.(4) no
Dy1 N3 C14 C8 171.(2) no
C15 N3 C14 C46 -178.(3) no
Dy1 N3 C14 C46 -7.(3) no
C38 C8 C14 N3 -1.(5) no
C38 C8 C14 C46 178.(3) no
C14 N3 C15 C27 1.(5) no
Dy1 N3 C15 C27 -169.(2) no
C59 C3 C17 C24 -6.(5) no
C59 C3 C17 C28 -180.(3) no
O8 C5 C19 C26 11.(5) no
C21 C5 C19 C26 -169.(3) no
O8 C5 C19 C45 -168.(3) no
C21 C5 C19 C45 12.(5) no
C60 N5 C20 C9 -1.(5) no
Dy2 N5 C20 C9 176.(2) no
C4 C9 C20 N5 0.(5) no
O8 C5 C21 C37 10.(5) no
C19 C5 C21 C37 -170.(3) no
N2 C12 C23 C54 3.(5) no
C53 C12 C23 C54 -177.(3) no
C3 C17 C24 C49 3.(5) no
C28 C17 C24 C49 177.(3) no
Dy1 O10 C25 C34 -28.(4) no
Dy1 O10 C25 C42 147.(2) no
C45 C19 C26 C2 -4.(5) no
C5 C19 C26 C2 177.(3) no
C1 C2 C26 C19 2.(6) no
N3 C15 C27 C38 -2.(5) no
Dy2 O9 C28 C29 -6.(5) no
Dy2 O9 C28 C17 171.7(19) no
C24 C17 C28 O9 -18.(4) no
C3 C17 C28 O9 156.(3) no
C24 C17 C28 C29 160.(3) no
C3 C17 C28 C29 -26.(4) no
O9 C28 C29 C51 2.(5) no
C17 C28 C29 C51 -176.(3) no
N1 N6 C30 C48 176.(3) no
Dy2 N6 C30 C48 -7.(4) no
C43 C6 C32 C50 -9.(5) no
C36 C6 C32 C50 177.(3) no
O10 C25 C34 C41 5.(5) no
C42 C25 C34 C41 -170.(3) no
Dy1 O4 C35 C16 -24.(4) no
Dy1 O4 C35 C47 153.(2) no
C36 C16 C35 O4 -1.(5) no
C36 C16 C35 C47 -178.(3) no
Dy1 O7 C36 C16 18.(4) no
Dy1 O7 C36 C6 -160.(2) no
C35 C16 C36 O7 3.(5) no
C35 C16 C36 C6 -178.(3) no
C32 C6 C36 O7 7.(4) no
C43 C6 C36 O7 -167.(3) no
C32 C6 C36 C16 -171.(3) no
C43 C6 C36 C16 14.(5) no
Dy2 O5 C37 C21 -21.(5) no
Dy2 O5 C37 C10 159.(2) no
C5 C21 C37 O5 -5.(6) no
C5 C21 C37 C10 176.(3) no
F8 C10 C37 O5 -169.(3) no
F4 C10 C37 O5 71.(4) no
F12 C10 C37 O5 -46.(4) no
F8 C10 C37 C21 11.(5) no
F4 C10 C37 C21 -109.(4) no
F12 C10 C37 C21 133.(3) no
C14 C8 C38 C27 -1.(5) no
C15 C27 C38 C8 2.(5) no
C2 C1 C39 C45 4.(6) no
Dy1 O6 C41 C34 6.(5) no
Dy1 O6 C41 C18 -176.6(19) no
C25 C34 C41 O6 6.(6) no
C25 C34 C41 C18 -171.(3) no
F10 C18 C41 O6 -66.(4) no
F6 C18 C41 O6 51.(4) no
F9 C18 C41 O6 170.(3) no
F10 C18 C41 C34 112.(3) no
F6 C18 C41 C34 -131.(3) no
F9 C18 C41 C34 -12.(4) no
C61 C22 C42 C33 -8.(5) no
C61 C22 C42 C25 175.(3) no
C64 C33 C42 C22 6.(5) no
C64 C33 C42 C25 -177.(3) no
O10 C25 C42 C22 12.(4) no
C34 C25 C42 C22 -173.(3) no
O10 C25 C42 C33 -165.(3) no
C34 C25 C42 C33 10.(5) no
C32 C6 C43 C62 10.(5) no
C36 C6 C43 C62 -176.(3) no
C52 C31 C44 N8 6.(6) no
C48 N8 C44 C31 -4.(5) no
Dy2 N8 C44 C31 165.(3) no
C1 C39 C45 C19 -6.(6) no
C26 C19 C45 C39 6.(5) no
C5 C19 C45 C39 -176.(3) no
Dy1 O1 C46 N1 169.(2) no
Dy2 O1 C46 N1 -32.(4) no
Dy1 O1 C46 C14 -11.(4) no
Dy2 O1 C46 C14 148.(2) no
N6 N1 C46 O1 6.(4) no
N6 N1 C46 C14 -174.(2) no
N3 C14 C46 O1 12.(4) no
C8 C14 C46 O1 -167.(3) no
N3 C14 C46 N1 -168.(3) no
C8 C14 C46 N1 13.(4) no
O4 C35 C47 F2 44.(4) no
C16 C35 C47 F2 -139.(3) no
O4 C35 C47 F1 164.(3) no
C16 C35 C47 F1 -18.(4) no
O4 C35 C47 F3 -74.(4) no
C16 C35 C47 F3 104.(3) no
C44 N8 C48 C63 2.(5) no
Dy2 N8 C48 C63 -169.(3) no
C44 N8 C48 C30 177.(3) no
Dy2 N8 C48 C30 6.(4) no
N6 C30 C48 N8 0.(4) no
N6 C30 C48 C63 175.(3) no
C17 C24 C49 C57 -3.(6) no
C6 C32 C50 C55 2.(5) no
Dy2 O3 C51 C29 -3.(5) no
Dy2 O3 C51 C13 177.(2) no
C28 C29 C51 O3 2.(5) no
C28 C29 C51 C13 -178.(3) no
F7 C13 C51 O3 26.(5) no
F5 C13 C51 O3 148.(3) no
F11 C13 C51 O3 -95.(3) no
F7 C13 C51 C29 -154.(3) no
F5 C13 C51 C29 -31.(4) no
F11 C13 C51 C29 86.(4) no
C44 C31 C52 C63 -6.(5) no
N4 N7 C53 C12 178.(3) no
Dy1 N7 C53 C12 3.(4) no
N2 C12 C53 N7 -8.(4) no
C23 C12 C53 N7 172.(3) no
C12 C23 C54 C56 -1.(6) no
C32 C50 C55 C62 2.(5) no
N2 C11 C56 C54 5.(6) no
C23 C54 C56 C11 -3.(6) no
C24 C49 C57 C59 7.(6) no
N7 N4 C58 O2 5.(4) no
N7 N4 C58 C60 -171.(3) no
Dy2 O2 C58 N4 168.(2) no
Dy1 O2 C58 N4 -24.(4) no
Dy2 O2 C58 C60 -16.(3) no
Dy1 O2 C58 C60 153.(2) no
C49 C57 C59 C3 -11.(6) no
C17 C3 C59 C57 10.(5) no
C4 C7 C60 N5 -5.(5) no
C4 C7 C60 C58 177.(3) no
C20 N5 C60 C7 3.(5) no
Dy2 N5 C60 C7 -174.(3) no
C20 N5 C60 C58 -179.(3) no
Dy2 N5 C60 C58 4.(3) no
N4 C58 C60 C7 1.(5) no
O2 C58 C60 C7 -176.(3) no
N4 C58 C60 N5 -177.(3) no
O2 C58 C60 N5 6.(4) no
C64 C40 C61 C22 -9.(5) no
C42 C22 C61 C40 9.(5) no
C50 C55 C62 C43 0.(6) no
C6 C43 C62 C55 -6.(5) no
C31 C52 C63 C48 5.(5) no
N8 C48 C63 C52 -3.(5) no
C30 C48 C63 C52 -177.(3) no
C61 C40 C64 C33 7.(5) no
C42 C33 C64 C40 -5.(5) no
